data_4036037
loop_
_publ_author_name
'Yokoyama, Soichi'
'Nishiwaki, Nagatoshi'

_publ_section_title
;
 Fluorescence Behavior of Bis(cyanostyryl)pyrrole Derivatives Depending on
 the Substituent Position of Cyano Groups in Solution and in Solid State.
;
_journal_issue 3
_journal_name_full 'The Journal of organic chemistry'
_journal_page_first 1192
_journal_page_last 1200
_journal_paper_doi 10.1021/acs.joc.8b02517
_journal_volume 84
_journal_year 2019
_chemical_formula_moiety 'C22 H15 N3'
_chemical_formula_sum 'C22 H15 N3'
_chemical_formula_weight 321.37
_space_group_crystal_system monoclinic
_space_group_IT_number 14
_space_group_name_Hall '-P 2ybc'
_space_group_name_H-M_alt 'P 1 21/c 1'
_atom_sites_solution_hydrogens geom
_atom_sites_solution_primary direct
_audit_creation_date 2018-04-09
_audit_creation_method
;
Olex2 1.2-ac3
(compiled 2017.02.24 svn.r3390 for Rigaku Oxford Diffraction, GUI svn.r5318)
;
_cell_angle_alpha 90
_cell_angle_beta 99.139(2)
_cell_angle_gamma 90
_cell_formula_units_Z 4
_cell_length_a 14.4693(3)
_cell_length_b 12.8715(2)
_cell_length_c 9.0715(2)
_cell_measurement_reflns_used 7586
_cell_measurement_temperature 293(2)
_cell_measurement_theta_max 74.1680
_cell_measurement_theta_min 4.5920
_cell_volume 1668.04(6)
_computing_cell_refinement 'CrysAlisPro 1.171.39.31d (Rigaku OD, 2017)'
_computing_data_collection 'CrysAlisPro 1.171.39.31d (Rigaku OD, 2017)'
_computing_data_reduction 'CrysAlisPro 1.171.39.31d (Rigaku OD, 2017)'
_computing_molecular_graphics 'Olex2 (Dolomanov et al., 2009)'
_computing_publication_material 'Olex2 (Dolomanov et al., 2009)'
_computing_structure_refinement 'ShelXL (Sheldrick, 2015)'
_computing_structure_solution 'ShelXS (Sheldrick, 2008)'
_diffrn_ambient_temperature 293(2)
_diffrn_detector 'CCD plate'
_diffrn_detector_type HyPix
_diffrn_measured_fraction_theta_full 0.999
_diffrn_measured_fraction_theta_max 0.992
_diffrn_measurement_details
;
List of Runs (angles in degrees, time in seconds):

  # Type    Start    End  Width  t~exp~   \w     \q     \k     \f   Frames
--------------------------------------------------------------------------
  1  \w    -66.00  21.00   0.50    0.22    --  -42.80  65.00 -42.00  174
  2  \w    -57.00 -32.00   0.50    0.89    -- -106.00  65.00 -42.00   50
  3  \w    -67.00 -29.00   0.50    0.89    -- -106.00  37.00 -30.00   76
  4  \w    -73.00 -33.00   0.50    0.89    -- -106.00  37.00  90.00   80
  5  \w    -92.00 -33.00   0.50    0.89    -- -106.00  57.00  30.00  118
  6  \w    -79.00 -33.00   0.50    0.89    -- -106.00 125.00   0.00   92
  7  \w    -73.00 -47.00   0.50    0.89    -- -106.00 125.00-120.00   52
  8  \w    -83.00 -32.00   0.50    0.89    -- -106.00 125.00-180.00  102
  9  \w   -109.00 -84.00   0.50    0.89    -- -106.00  65.00 -42.00   50
 10  \w   -124.00 -81.00   0.50    0.89    -- -106.00  37.00 -30.00   86
 11  \w   -107.00 -82.00   0.50    0.89    -- -106.00 -19.00  30.00   50
 12  \w   -129.00 -90.00   0.50    0.89    -- -106.00 -37.00 120.00   78
 13  \w   -121.00 -84.00   0.50    0.89    -- -106.00 -99.00 120.00   74
 14  \w   -149.00-122.00   0.50    0.89    -- -106.00 -57.00  60.00   54
 15  \w   -160.00-117.00   0.50    0.89    -- -106.00 -57.00  30.00   86
 16  \w   -172.00-145.00   0.50    0.89    -- -106.00 -99.00 -60.00   54
 17  \w   -159.00-133.00   0.50    0.89    -- -106.00-125.00 -60.00   52
 18  \w   -129.00-104.00   0.50    0.89    -- -106.00-125.00 -60.00   50
 19  \w   -123.00 -83.00   0.50    0.89    -- -106.00 -99.00 -90.00   80
 20  \w   -119.00 -87.00   0.50    0.89    -- -106.00 -99.00 -60.00   64
 21  \w   -115.00 -19.00   0.50    0.22    --  -42.80 -65.00-178.00  192
 22  \w     83.00 113.00   0.50    0.22    --   42.80 125.00-150.00   60
 23  \w     71.00 108.00   0.50    0.22    --   42.80 125.00-180.00   74
 24  \w     51.00  76.00   0.50    0.89    --   76.50 -65.00-178.00   50
 25  \w   -120.00 -95.00   0.50    0.89    -- -106.00 125.00   0.00   50
 26  \w   -110.00 -50.00   0.50    0.89    -- -106.00 125.00 -30.00  120
 27  \w   -114.00 -88.00   0.50    0.89    -- -106.00  77.00  60.00   52
 28  \w   -128.00-102.00   0.50    0.89    -- -106.00  37.00  90.00   52
 29  \w   -127.00-101.00   0.50    0.89    -- -106.00  57.00  30.00   52
 30  \w   -130.00-105.00   0.50    0.89    -- -106.00  19.00  30.00   50
 31  \w   -175.00-149.00   0.50    0.89    -- -106.00 -37.00 120.00   52
 32  \w   -176.00-150.00   0.50    0.89    -- -106.00 -57.00  60.00   52
 33  \w   -174.00-149.00   0.50    0.89    -- -106.00 -19.00  30.00   50
 34  \w   -175.00-133.00   0.50    0.89    -- -106.00 -37.00 -30.00   84
 35  \w   -171.00-129.00   0.50    0.89    -- -106.00 -37.00-150.00   84
 36  \w   -140.00 -84.00   0.50    0.89    -- -106.00 -65.00-178.00  112
 37  \w   -157.00-131.00   0.50    0.89    -- -106.00 -37.00-180.00   52
 38  \w   -168.00-143.00   0.50    0.89    -- -106.00 -65.00-178.00   50
 39  \w   -128.00 -35.00   0.50    0.89    -- -106.00  77.00-120.00  186
;
_diffrn_measurement_device 'four-circle diffractometer'
_diffrn_measurement_device_type 'XtaLAB Synergy, Single source at offset/far, HyPix'
_diffrn_measurement_method '\w scans'
_diffrn_orient_matrix_type 'CrysAlisPro convention (1999,Acta A55,543-557)'
_diffrn_orient_matrix_UB_11 -0.0999052000
_diffrn_orient_matrix_UB_12 0.0315075000
_diffrn_orient_matrix_UB_13 0.0206742000
_diffrn_orient_matrix_UB_21 0.0405697000
_diffrn_orient_matrix_UB_22 0.0842511000
_diffrn_orient_matrix_UB_23 0.1126480000
_diffrn_orient_matrix_UB_31 -0.0034948000
_diffrn_orient_matrix_UB_32 0.0789583000
_diffrn_orient_matrix_UB_33 -0.1282444000
_diffrn_radiation_monochromator mirror
_diffrn_radiation_probe x-ray
_diffrn_radiation_type CuK\a
_diffrn_radiation_wavelength 1.54184
_diffrn_reflns_av_R_equivalents 0.0294
_diffrn_reflns_av_unetI/netI 0.0267
_diffrn_reflns_Laue_measured_fraction_full 0.999
_diffrn_reflns_Laue_measured_fraction_max 0.992
_diffrn_reflns_limit_h_max 17
_diffrn_reflns_limit_h_min -18
_diffrn_reflns_limit_k_max 16
_diffrn_reflns_limit_k_min -15
_diffrn_reflns_limit_l_max 11
_diffrn_reflns_limit_l_min -11
_diffrn_reflns_number 15931
_diffrn_reflns_point_group_measured_fraction_full 0.999
_diffrn_reflns_point_group_measured_fraction_max 0.992
_diffrn_reflns_theta_full 67.684
_diffrn_reflns_theta_max 74.162
_diffrn_reflns_theta_min 4.624
_diffrn_source 'micro-focus sealed X-ray tube'
_diffrn_source_type 'PhotonJet (Cu) X-ray Source'
_exptl_absorpt_coefficient_mu 0.601
_exptl_absorpt_correction_T_max 1.00000
_exptl_absorpt_correction_T_min 0.73020
_exptl_absorpt_correction_type multi-scan
_exptl_absorpt_process_details
;
CrysAlisPro 1.171.39.31d (Rigaku Oxford Diffraction, 2017)
Empirical absorption correction using spherical harmonics,
 implemented in SCALE3 ABSPACK scaling algorithm.
;
_exptl_crystal_colour 'clear orange'
_exptl_crystal_density_diffrn 1.280
_exptl_crystal_description needle
_exptl_crystal_F_000 672
_exptl_crystal_size_max 0.303
_exptl_crystal_size_mid 0.139
_exptl_crystal_size_min 0.09
_refine_diff_density_max 0.201
_refine_diff_density_min -0.215
_refine_diff_density_rms 0.041
_refine_ls_extinction_method none
_refine_ls_goodness_of_fit_ref 1.054
_refine_ls_hydrogen_treatment constr
_refine_ls_matrix_type full
_refine_ls_number_parameters 226
_refine_ls_number_reflns 3369
_refine_ls_number_restraints 0
_refine_ls_restrained_S_all 1.054
_refine_ls_R_factor_all 0.0416
_refine_ls_R_factor_gt 0.0380
_refine_ls_shift/su_max 0.000
_refine_ls_shift/su_mean 0.000
_refine_ls_structure_factor_coef Fsqd
_refine_ls_weighting_details 'w=1/[\s^2^(Fo^2^)+(0.0552P)^2^+0.4439P] where P=(Fo^2^+2Fc^2^)/3'
_refine_ls_weighting_scheme calc
_refine_ls_wR_factor_gt 0.1010
_refine_ls_wR_factor_ref 0.1039
_reflns_Friedel_coverage 0.000
_reflns_number_gt 3056
_reflns_number_total 3369
_reflns_threshold_expression 'I > 2\s(I)'
_cod_data_source_file jo8b02517_si_003.cif
_cod_data_source_block 180409b
_cod_database_code 4036037
_shelx_shelxl_version_number 2017/1
_chemical_oxdiff_formula 'C22 H15 N3'
_shelx_space_group_comment
;
The symmetry employed for this shelxl refinement is uniquely defined
by the following loop, which should always be used as a source of
symmetry information in preference to the above space-group names.
They are only intended as comments.
;
_diffrn_oxdiff_ac3_digest_frames
;
01aca469e78e9a8779744250be38a519af02996a061
;
_reflns_odcompleteness_completeness 98.88
_reflns_odcompleteness_iscentric 1
_reflns_odcompleteness_theta 74.33
_olex2_refinement_description
;
1. Fixed Uiso
 At 1.2 times of:
  All C(H) groups, All N(H) groups
2.a Aromatic/amide H refined with riding coordinates:
 N1(H1), C17(H17), C4(H4), C19(H19), C3(H3), C7(H7), C23(H23), C20(H20),
 C9(H9), C21(H21), C13(H13), C22(H22), C10(H10), C11(H11), C12(H12)
;
_olex2_submission_special_instructions 'No special instructions were received'
_oxdiff_exptl_absorpt_empirical_details
;
Empirical correction (ABSPACK) includes:
- Absorption correction using spherical harmonics
- Frame scaling
;
_oxdiff_exptl_absorpt_empirical_full_max 1.514
_oxdiff_exptl_absorpt_empirical_full_min 0.568

loop_
_space_group_symop_operation_xyz
'x, y, z'
'-x, y+1/2, -z+1/2'
'-x, -y, -z'
'x, -y-1/2, z-1/2'

loop_
_atom_site_label
_atom_site_type_symbol
_atom_site_fract_x
_atom_site_fract_y
_atom_site_fract_z
_atom_site_U_iso_or_equiv
_atom_site_adp_type
_atom_site_occupancy
_atom_site_site_symmetry_order
_atom_site_calc_flag
_atom_site_refinement_flags_posn
N1 N 0.57604(6) 0.71228(7) 0.49585(10) 0.0199(2) Uani 1 1 d .
H1 H 0.579389 0.645833 0.488337 0.024 Uiso 1 1 calc R
N25 N 0.42933(8) 0.51572(8) 0.60147(13) 0.0352(3) Uani 1 1 d .
N15 N 0.77538(8) 0.91530(8) 0.23889(13) 0.0364(3) Uani 1 1 d .
C18 C 0.31461(7) 0.73372(8) 0.80530(12) 0.0214(2) Uani 1 1 d .
C5 C 0.51488(7) 0.76498(8) 0.57090(11) 0.0198(2) Uani 1 1 d .
C16 C 0.44521(7) 0.71369(8) 0.64613(11) 0.0202(2) Uani 1 1 d .
C6 C 0.70830(7) 0.75422(8) 0.35746(12) 0.0210(2) Uani 1 1 d .
C17 C 0.38894(8) 0.76754(8) 0.72475(12) 0.0220(2) Uani 1 1 d .
H17 H 0.399607 0.838815 0.727945 0.026 Uiso 1 1 calc R
C2 C 0.63083(7) 0.78229(8) 0.43491(12) 0.0207(2) Uani 1 1 d .
C8 C 0.82963(8) 0.62474(9) 0.29619(12) 0.0235(2) Uani 1 1 d .
C4 C 0.53212(8) 0.87017(8) 0.55808(13) 0.0234(2) Uani 1 1 d .
H4 H 0.501603 0.923962 0.599079 0.028 Uiso 1 1 calc R
C19 C 0.30167(8) 0.63126(9) 0.85054(12) 0.0233(2) Uani 1 1 d .
H19 H 0.341557 0.579140 0.827531 0.028 Uiso 1 1 calc R
C3 C 0.60401(8) 0.88083(8) 0.47198(13) 0.0237(2) Uani 1 1 d .
H3 H 0.629163 0.943094 0.444665 0.028 Uiso 1 1 calc R
C7 C 0.74775(8) 0.65887(9) 0.35926(12) 0.0230(2) Uani 1 1 d .
H7 H 0.718581 0.607580 0.407599 0.028 Uiso 1 1 calc R
C24 C 0.43569(8) 0.60329(9) 0.62456(12) 0.0245(2) Uani 1 1 d .
C23 C 0.25336(8) 0.81039(9) 0.84252(13) 0.0271(3) Uani 1 1 d .
H23 H 0.261603 0.879056 0.815450 0.032 Uiso 1 1 calc R
C14 C 0.74670(8) 0.84248(9) 0.28905(13) 0.0257(2) Uani 1 1 d .
C20 C 0.22985(8) 0.60705(9) 0.92933(13) 0.0276(3) Uani 1 1 d .
H20 H 0.222162 0.538934 0.959367 0.033 Uiso 1 1 calc R
C9 C 0.87762(9) 0.53699(10) 0.35929(14) 0.0312(3) Uani 1 1 d .
H9 H 0.856367 0.502873 0.437850 0.037 Uiso 1 1 calc R
C21 C 0.16939(8) 0.68390(10) 0.96362(14) 0.0310(3) Uani 1 1 d .
H21 H 0.121333 0.667267 1.016449 0.037 Uiso 1 1 calc R
C13 C 0.86220(8) 0.67251(10) 0.17580(13) 0.0292(3) Uani 1 1 d .
H13 H 0.831156 0.730442 0.130996 0.035 Uiso 1 1 calc R
C22 C 0.18075(9) 0.78534(10) 0.91904(14) 0.0319(3) Uani 1 1 d .
H22 H 0.139647 0.836689 0.940437 0.038 Uiso 1 1 calc R
C10 C 0.95637(9) 0.50002(11) 0.30666(15) 0.0353(3) Uani 1 1 d .
H10 H 0.987799 0.442150 0.350943 0.042 Uiso 1 1 calc R
C11 C 0.98827(9) 0.54879(11) 0.18877(15) 0.0348(3) Uani 1 1 d .
H11 H 1.041415 0.524493 0.154102 0.042 Uiso 1 1 calc R
C12 C 0.94022(9) 0.63447(12) 0.12253(15) 0.0360(3) Uani 1 1 d .
H12 H 0.960575 0.666626 0.041666 0.043 Uiso 1 1 calc R

loop_
_atom_site_aniso_label
_atom_site_aniso_U_11
_atom_site_aniso_U_22
_atom_site_aniso_U_33
_atom_site_aniso_U_23
_atom_site_aniso_U_13
_atom_site_aniso_U_12
N1 0.0218(4) 0.0147(4) 0.0243(4) -0.0004(3) 0.0070(3) -0.0001(3)
N25 0.0442(6) 0.0203(5) 0.0480(6) -0.0062(4) 0.0288(5) -0.0056(4)
N15 0.0427(6) 0.0256(5) 0.0450(6) 0.0026(5) 0.0197(5) -0.0046(5)
C18 0.0218(5) 0.0215(5) 0.0210(5) -0.0022(4) 0.0040(4) 0.0009(4)
C5 0.0205(5) 0.0179(5) 0.0215(5) -0.0009(4) 0.0045(4) 0.0007(4)
C16 0.0221(5) 0.0172(5) 0.0216(5) 0.0007(4) 0.0043(4) -0.0006(4)
C6 0.0213(5) 0.0208(5) 0.0217(5) -0.0008(4) 0.0052(4) -0.0032(4)
C17 0.0256(5) 0.0169(5) 0.0239(5) 0.0003(4) 0.0053(4) 0.0003(4)
C2 0.0207(5) 0.0186(5) 0.0230(5) 0.0008(4) 0.0041(4) -0.0016(4)
C8 0.0219(5) 0.0237(5) 0.0253(5) -0.0037(4) 0.0048(4) -0.0009(4)
C4 0.0246(5) 0.0159(5) 0.0310(6) -0.0017(4) 0.0088(4) 0.0007(4)
C19 0.0239(5) 0.0214(5) 0.0261(5) -0.0010(4) 0.0083(4) 0.0017(4)
C3 0.0240(5) 0.0162(5) 0.0319(6) 0.0002(4) 0.0076(4) -0.0027(4)
C7 0.0236(5) 0.0215(5) 0.0251(5) -0.0001(4) 0.0071(4) -0.0026(4)
C24 0.0268(5) 0.0220(6) 0.0279(5) -0.0009(4) 0.0142(4) -0.0014(4)
C23 0.0313(6) 0.0218(5) 0.0294(6) -0.0019(4) 0.0088(5) 0.0033(4)
C14 0.0264(5) 0.0230(6) 0.0291(6) -0.0016(4) 0.0089(4) -0.0005(4)
C20 0.0277(6) 0.0259(6) 0.0308(6) 0.0012(4) 0.0096(5) -0.0022(4)
C9 0.0362(6) 0.0274(6) 0.0316(6) 0.0020(5) 0.0102(5) 0.0046(5)
C21 0.0243(5) 0.0372(7) 0.0341(6) -0.0023(5) 0.0128(5) -0.0010(5)
C13 0.0266(6) 0.0318(6) 0.0303(6) 0.0035(5) 0.0078(5) 0.0041(5)
C22 0.0291(6) 0.0326(6) 0.0364(6) -0.0047(5) 0.0126(5) 0.0071(5)
C10 0.0341(6) 0.0342(7) 0.0373(6) -0.0018(5) 0.0043(5) 0.0113(5)
C11 0.0237(6) 0.0424(7) 0.0395(7) -0.0071(6) 0.0090(5) 0.0056(5)
C12 0.0302(6) 0.0446(8) 0.0363(7) 0.0028(6) 0.0147(5) 0.0024(5)

loop_
_atom_type_symbol
_atom_type_description
_atom_type_scat_dispersion_real
_atom_type_scat_dispersion_imag
_atom_type_scat_source
C C 0.0181 0.0091 'International Tables Vol C Tables 4.2.6.8 and 6.1.1.4'
H H 0.0000 0.0000 'International Tables Vol C Tables 4.2.6.8 and 6.1.1.4'
N N 0.0311 0.0180 'International Tables Vol C Tables 4.2.6.8 and 6.1.1.4'

loop_
_exptl_crystal_face_index_h
_exptl_crystal_face_index_k
_exptl_crystal_face_index_l
_exptl_crystal_face_perp_dist
1 4 -5 0.1032
0 8 0 0.0674
-1 0 6 0.1270
0 -8 0 0.0591
-9 2 -1 0.0059
9 0 0 0.0520
9 2 -2 0.0704

loop_
_geom_angle_atom_site_label_1
_geom_angle_atom_site_label_2
_geom_angle_atom_site_label_3
_geom_angle
C5 N1 H1 125.3
C2 N1 H1 125.3
C2 N1 C5 109.46(9)
C19 C18 C17 124.77(10)
C19 C18 C23 118.18(10)
C23 C18 C17 117.04(10)
N1 C5 C16 123.58(9)
N1 C5 C4 107.54(9)
C4 C5 C16 128.87(10)
C17 C16 C5 122.09(10)
C17 C16 C24 121.63(10)
C24 C16 C5 116.17(9)
C7 C6 C2 125.00(10)
C7 C6 C14 121.84(10)
C14 C6 C2 112.87(9)
C18 C17 H17 114.2
C16 C17 C18 131.53(10)
C16 C17 H17 114.2
N1 C2 C6 124.61(9)
N1 C2 C3 107.56(9)
C3 C2 C6 127.62(10)
C9 C8 C7 117.55(10)
C13 C8 C7 124.59(11)
C13 C8 C9 117.85(11)
C5 C4 H4 126.2
C5 C4 C3 107.56(9)
C3 C4 H4 126.2
C18 C19 H19 119.7
C20 C19 C18 120.52(10)
C20 C19 H19 119.7
C2 C3 C4 107.88(9)
C2 C3 H3 126.1
C4 C3 H3 126.1
C6 C7 C8 129.36(10)
C6 C7 H7 115.3
C8 C7 H7 115.3
N25 C24 C16 177.04(12)
C18 C23 H23 119.5
C22 C23 C18 120.99(11)
C22 C23 H23 119.5
N15 C14 C6 176.98(13)
C19 C20 H20 119.8
C19 C20 C21 120.38(11)
C21 C20 H20 119.8
C8 C9 H9 119.4
C10 C9 C8 121.14(12)
C10 C9 H9 119.4
C20 C21 H21 120.1
C22 C21 C20 119.89(11)
C22 C21 H21 120.1
C8 C13 H13 119.6
C12 C13 C8 120.73(12)
C12 C13 H13 119.6
C23 C22 H22 120.0
C21 C22 C23 120.02(11)
C21 C22 H22 120.0
C9 C10 H10 119.9
C11 C10 C9 120.28(12)
C11 C10 H10 119.9
C10 C11 H11 120.3
C10 C11 C12 119.35(11)
C12 C11 H11 120.3
C13 C12 C11 120.62(12)
C13 C12 H12 119.7
C11 C12 H12 119.7

loop_
_geom_bond_atom_site_label_1
_geom_bond_atom_site_label_2
_geom_bond_distance
N1 H1 0.8600
N1 C5 1.3777(13)
N1 C2 1.3730(14)
N25 C24 1.1474(16)
N15 C14 1.1480(16)
C18 C17 1.4594(15)
C18 C19 1.4026(15)
C18 C23 1.4031(15)
C5 C16 1.4616(14)
C5 C4 1.3850(15)
C16 C17 1.3551(15)
C16 C24 1.4380(15)
C6 C2 1.4598(14)
C6 C7 1.3526(16)
C6 C14 1.4469(15)
C17 H17 0.9300
C2 C3 1.3833(15)
C8 C7 1.4627(15)
C8 C9 1.3998(17)
C8 C13 1.3987(17)
C4 H4 0.9300
C4 C3 1.4031(15)
C19 H19 0.9300
C19 C20 1.3869(16)
C3 H3 0.9300
C7 H7 0.9300
C23 H23 0.9300
C23 C22 1.3861(17)
C20 H20 0.9300
C20 C21 1.3882(17)
C9 H9 0.9300
C9 C10 1.3876(18)
C21 H21 0.9300
C21 C22 1.3843(19)
C13 H13 0.9300
C13 C12 1.3860(17)
C22 H22 0.9300
C10 H10 0.9300
C10 C11 1.381(2)
C11 H11 0.9300
C11 C12 1.388(2)
C12 H12 0.9300

loop_
_exptl_oxdiff_crystal_face_indexfrac_h
_exptl_oxdiff_crystal_face_indexfrac_k
_exptl_oxdiff_crystal_face_indexfrac_l
_exptl_oxdiff_crystal_face_x
_exptl_oxdiff_crystal_face_y
_exptl_oxdiff_crystal_face_z
0.8926 4.4965 -4.9624 -0.0501 -0.1440 0.9883
0.0396 8.3266 0.4700 0.2681 0.7561 0.5970
-0.9761 0.3722 5.8759 0.2307 0.6537 -0.7208
-0.1085 -8.3538 -0.0597 -0.2536 -0.7149 -0.6516
-8.6306 1.7966 -1.0550 0.8970 -0.3176 0.3073
9.2669 -0.4482 -0.0458 -0.9409 0.3330 -0.0619
8.9968 1.9853 -1.9969 -0.8776 0.3073 0.3814
